data_7220434
loop_
_publ_author_name
'Morohashi, Naoya'
'Nanbu, Kazuki'
'Tonosaki, Ayano'
'Noji, Shintaro'
'Hattori, Tetsutaro'

_publ_section_title
;
 Comparison of inclusion properties between p-tert-butylcalix[4]arene and
 p-tert-butylthiacalix[4]arene towards primary alcohols in crystals
;
_journal_issue 26
_journal_name_full CrystEngComm
_journal_page_first 4799
_journal_paper_doi 10.1039/C5CE00370A
_journal_volume 17
_journal_year 2015
_chemical_formula_sum 'C46 H64 O6'
_chemical_formula_weight 712.97
_chemical_name_systematic
;
 ?
;
_space_group_IT_number 85
_symmetry_cell_setting tetragonal
_symmetry_space_group_name_Hall '-P 4a'
_symmetry_space_group_name_H-M 'P 4/n :2'
_atom_sites_solution_hydrogens geom
_atom_sites_solution_primary direct
_atom_sites_solution_secondary difmap
_audit_creation_method SHELXL-97
_audit_update_record
;
2015-04-23 deposited with the CCDC.
2015-05-11 downloaded from the CCDC.
;
_cell_angle_alpha 90.00
_cell_angle_beta 90.00
_cell_angle_gamma 90.00
_cell_formula_units_Z 2
_cell_length_a 12.7797(12)
_cell_length_b 12.7797(12)
_cell_length_c 12.7967(17)
_cell_measurement_reflns_used 4826
_cell_measurement_temperature 100(2)
_cell_measurement_theta_max 27.77
_cell_measurement_theta_min 2.25
_cell_volume 2090.0(4)
_computing_cell_refinement 'Bruker SMART'
_computing_data_collection 'Bruker APEXII'
_computing_data_reduction 'Bruker SAINT'
_computing_molecular_graphics 'Yadokari-XG 2009 (Wakita Nemoto et al., 2009)'
_computing_publication_material 'Yadokari-XG 2009 (Wakita,Nemoto et al., 2009)'
_computing_structure_refinement 'SHELXL-97 (Sheldrick, 1997)'
_computing_structure_solution 'Bruker SHELXTL'
_diffrn_ambient_temperature 100(2)
_diffrn_detector_area_resol_mean 8.333
_diffrn_measured_fraction_theta_full 0.994
_diffrn_measured_fraction_theta_max 0.994
_diffrn_measurement_device_type 'Bruker APEX-II CCD'
_diffrn_measurement_method 'phi and omega scans'
_diffrn_radiation_monochromator 'Bruker Helios multilayered confocal mirror'
_diffrn_radiation_source 'Bruker TXS fine-focus rotating anode'
_diffrn_radiation_type MoK\a
_diffrn_radiation_wavelength 0.71073
_diffrn_reflns_av_R_equivalents 0.0275
_diffrn_reflns_av_sigmaI/netI 0.0196
_diffrn_reflns_limit_h_max 16
_diffrn_reflns_limit_h_min -14
_diffrn_reflns_limit_k_max 16
_diffrn_reflns_limit_k_min -15
_diffrn_reflns_limit_l_max 16
_diffrn_reflns_limit_l_min -14
_diffrn_reflns_number 11455
_diffrn_reflns_theta_full 27.49
_diffrn_reflns_theta_max 27.49
_diffrn_reflns_theta_min 1.59
_exptl_absorpt_coefficient_mu 0.073
_exptl_absorpt_correction_T_max 0.7456
_exptl_absorpt_correction_T_min 0.6573
_exptl_absorpt_correction_type empirical
_exptl_absorpt_process_details 'SADABS Sheldrick 1996'
_exptl_crystal_colour colorless
_exptl_crystal_density_diffrn 1.133
_exptl_crystal_density_method 'not measured'
_exptl_crystal_description prism
_exptl_crystal_F_000 776
_exptl_crystal_size_max 0.2
_exptl_crystal_size_mid 0.2
_exptl_crystal_size_min 0.05
_refine_diff_density_max 0.350
_refine_diff_density_min -0.179
_refine_diff_density_rms 0.046
_refine_ls_extinction_method none
_refine_ls_goodness_of_fit_ref 1.040
_refine_ls_hydrogen_treatment mixed
_refine_ls_matrix_type full
_refine_ls_number_parameters 193
_refine_ls_number_reflns 2403
_refine_ls_number_restraints 61
_refine_ls_restrained_S_all 1.059
_refine_ls_R_factor_all 0.0548
_refine_ls_R_factor_gt 0.0454
_refine_ls_shift/su_max 0.001
_refine_ls_shift/su_mean 0.000
_refine_ls_structure_factor_coef Fsqd
_refine_ls_weighting_details 'calc w=1/[\s^2^(Fo^2^)+(0.0688P)^2^+0.9957P] where P=(Fo^2^+2Fc^2^)/3'
_refine_ls_weighting_scheme calc
_refine_ls_wR_factor_gt 0.1216
_refine_ls_wR_factor_ref 0.1316
_reflns_number_gt 2012
_reflns_number_total 2403
_reflns_threshold_expression >2sigma(I)
_cod_data_source_file c5ce00370a2.cif
_cod_data_source_block 1-MeOH
_cod_depositor_comments 'Adding full bibliography for 7220433--7220440.cif.'
_cod_original_sg_symbol_H-M 'P 4/n'
_cod_database_code 7220434

loop_
_symmetry_equiv_pos_as_xyz
'x, y, z'
'-x+1/2, -y+1/2, z'
'-y+1/2, x, z'
'y, -x+1/2, z'
'-x, -y, -z'
'x-1/2, y-1/2, -z'
'y-1/2, -x, -z'
'-y, x-1/2, -z'

loop_
_atom_site_label
_atom_site_type_symbol
_atom_site_fract_x
_atom_site_fract_y
_atom_site_fract_z
_atom_site_U_iso_or_equiv
_atom_site_adp_type
_atom_site_occupancy
_atom_site_symmetry_multiplicity
_atom_site_calc_flag
_atom_site_refinement_flags
_atom_site_disorder_assembly
_atom_site_disorder_group
C1 C 0.84155(9) -0.06577(9) 0.46581(10) 0.0144(3) Uani 1 1 d . . .
C2 C 0.76927(9) 0.00317(9) 0.42085(10) 0.0146(3) Uani 1 1 d . . .
C3 C 0.79781(10) 0.05533(9) 0.33005(10) 0.0157(3) Uani 1 1 d . . .
H1 H 0.7505 0.1019 0.3003 0.021(4) Uiso 1 1 calc R . .
C4 C 0.89477(10) 0.04080(10) 0.28137(10) 0.0159(3) Uani 1 1 d . A .
C5 C 0.96389(10) -0.02927(9) 0.32853(10) 0.0159(3) Uani 1 1 d . . .
H2 H 1.0288 -0.0407 0.2977 0.022(4) Uiso 1 1 calc R . .
C6 C 0.93930(9) -0.08294(9) 0.42035(10) 0.0146(3) Uani 1 1 d . . .
C7 C 1.01760(10) -0.16031(10) 0.46586(10) 0.0156(3) Uani 1 1 d . . .
H16 H 1.0891(13) -0.1356(13) 0.4466(12) 0.020(4) Uiso 1 1 d . . .
H15 H 1.0125(13) -0.1610(12) 0.5437(13) 0.019(4) Uiso 1 1 d . . .
C8 C 0.92127(10) 0.10228(11) 0.18201(10) 0.0197(3) Uani 1 1 d . . .
C9 C 0.92597(13) 0.21969(12) 0.20880(13) 0.0300(4) Uani 1 1 d . A .
H22 H 0.8540(16) 0.2466(16) 0.2383(16) 0.042(5) Uiso 1 1 d . . .
H9 H 0.9848(16) 0.2327(15) 0.2621(16) 0.040(5) Uiso 1 1 d . . .
C10 C 1.02695(13) 0.06979(15) 0.13597(13) 0.0329(4) Uani 1 1 d . A 1
H20 H 1.0287(15) -0.0078(17) 0.1177(15) 0.039(5) Uiso 1 1 d . . .
H10 H 1.0408(16) 0.1100(16) 0.0735(16) 0.042(5) Uiso 1 1 d . . .
C11 C 0.83628(13) 0.08464(14) 0.09902(12) 0.0301(4) Uani 1 1 d . A .
H18 H 0.8322(15) 0.0102(17) 0.0836(16) 0.039(5) Uiso 1 1 d . . .
H11 H 0.8562(15) 0.1227(16) 0.0354(15) 0.037(5) Uiso 1 1 d . . .
C12 C 0.7500 -0.2500 -0.0567(5) 0.0813(16) Uani 1 4 d SDU . 2
C13 C 0.7500 -0.2500 0.2575(3) 0.0503(9) Uani 1 4 d SDU . .
O1 O 0.81305(7) -0.11514(8) 0.55827(7) 0.0181(2) Uani 1 1 d . . .
O2 O 0.7580(7) -0.1610(5) 0.0045(6) 0.081(2) Uani 0.25 1 d PDU B 2
O3A O 0.7055(19) -0.1790(13) 0.1927(8) 0.046(3) Uani 0.125 1 d PDU C 2
O3B O 0.6731(9) -0.229(2) 0.1879(8) 0.043(2) Uani 0.125 1 d PDU C 1
H14 H 0.8458(19) -0.178(2) 0.5653(17) 0.057(6) Uiso 1 1 d . . .
H17 H 0.7651(16) 0.1100(15) 0.1247(15) 0.039(5) Uiso 1 1 d . . .
H21 H 0.9424(15) 0.2615(16) 0.1442(16) 0.039(5) Uiso 1 1 d . . .
H19 H 1.0851(16) 0.0844(15) 0.1870(16) 0.042(5) Uiso 1 1 d . . .

loop_
_atom_site_aniso_label
_atom_site_aniso_U_11
_atom_site_aniso_U_22
_atom_site_aniso_U_33
_atom_site_aniso_U_23
_atom_site_aniso_U_13
_atom_site_aniso_U_12
C1 0.0161(6) 0.0120(6) 0.0152(6) -0.0024(4) -0.0016(4) -0.0023(4)
C2 0.0135(6) 0.0125(6) 0.0178(6) -0.0048(4) -0.0007(5) -0.0017(4)
C3 0.0144(6) 0.0131(6) 0.0198(6) -0.0015(5) -0.0028(5) 0.0006(4)
C4 0.0162(6) 0.0139(6) 0.0175(6) -0.0016(5) -0.0013(5) -0.0014(4)
C5 0.0133(6) 0.0143(6) 0.0201(6) -0.0035(5) 0.0006(5) -0.0011(4)
C6 0.0146(6) 0.0114(5) 0.0180(6) -0.0036(4) -0.0036(5) -0.0003(4)
C7 0.0134(6) 0.0140(6) 0.0194(6) -0.0009(5) -0.0036(5) -0.0001(4)
C8 0.0186(6) 0.0223(7) 0.0183(6) 0.0031(5) 0.0018(5) 0.0013(5)
C9 0.0373(9) 0.0220(7) 0.0306(8) 0.0072(6) 0.0006(7) -0.0039(6)
C10 0.0262(8) 0.0436(10) 0.0291(8) 0.0127(7) 0.0106(6) 0.0081(7)
C11 0.0307(8) 0.0403(9) 0.0192(7) 0.0037(6) -0.0031(6) -0.0019(7)
C12 0.078(2) 0.078(2) 0.088(4) 0.000 0.000 0.000
C13 0.0493(13) 0.0493(13) 0.052(2) 0.000 0.000 0.000
O1 0.0197(5) 0.0187(5) 0.0160(5) 0.0008(4) 0.0005(3) 0.0008(4)
O2 0.105(5) 0.069(4) 0.068(4) 0.007(3) 0.002(4) -0.006(4)
O3A 0.049(7) 0.036(6) 0.054(5) -0.009(5) 0.006(6) 0.011(5)
O3B 0.033(5) 0.047(6) 0.048(5) 0.002(6) 0.009(4) 0.003(5)

loop_
_atom_type_symbol
_atom_type_description
_atom_type_scat_dispersion_real
_atom_type_scat_dispersion_imag
_atom_type_scat_source
C C 0.0033 0.0016 'International Tables Vol C Tables 4.2.6.8 and 6.1.1.4'
H H 0.0000 0.0000 'International Tables Vol C Tables 4.2.6.8 and 6.1.1.4'
O O 0.0106 0.0060 'International Tables Vol C Tables 4.2.6.8 and 6.1.1.4'

loop_
_geom_angle_atom_site_label_1
_geom_angle_atom_site_label_2
_geom_angle_atom_site_label_3
_geom_angle
_geom_angle_site_symmetry_1
_geom_angle_site_symmetry_3
O1 C1 C6 121.22(11) . .
O1 C1 C2 117.56(11) . .
C6 C1 C2 121.21(11) . .
C3 C2 C1 118.21(11) . .
C3 C2 C7 120.00(11) . 3_545
C1 C2 C7 121.72(11) . 3_545
C2 C3 C4 122.78(11) . .
C2 C3 H1 118.6 . .
C4 C3 H1 118.6 . .
C5 C4 C3 116.96(12) . .
C5 C4 C8 123.23(11) . .
C3 C4 C8 119.80(11) . .
C4 C5 C6 122.47(11) . .
C4 C5 H2 118.8 . .
C6 C5 H2 118.8 . .
C1 C6 C5 118.36(11) . .
C1 C6 C7 122.07(11) . .
C5 C6 C7 119.54(11) . .
C2 C7 C6 111.76(10) 4_655 .
C2 C7 H16 107.9(9) 4_655 .
C6 C7 H16 107.6(9) . .
C2 C7 H15 111.2(9) 4_655 .
C6 C7 H15 110.2(9) . .
H16 C7 H15 108.0(13) . .
C10 C8 C4 112.04(11) . .
C10 C8 C11 108.54(13) . .
C4 C8 C11 110.01(11) . .
C10 C8 C9 108.39(13) . .
C4 C8 C9 108.87(11) . .
C11 C8 C9 108.93(12) . .
C8 C9 H22 111.4(11) . .
C8 C9 H9 109.5(11) . .
H22 C9 H9 110.4(16) . .
C8 C9 H21 110.0(11) . .
H22 C9 H21 107.7(16) . .
H9 C9 H21 107.8(15) . .
C8 C10 H20 111.8(11) . .
C8 C10 H10 109.6(12) . .
H20 C10 H10 108.9(16) . .
C8 C10 H19 110.6(11) . .
H20 C10 H19 108.2(16) . .
H10 C10 H19 107.6(16) . .
C8 C11 H18 108.8(12) . .
C8 C11 H11 108.5(12) . .
H18 C11 H11 109.3(16) . .
C8 C11 H17 111.2(11) . .
H18 C11 H17 109.2(16) . .
H11 C11 H17 109.9(16) . .
O2 C12 O2 71.4(4) 4_655 .
O2 C12 O2 111.2(8) 4_655 3_545
O2 C12 O2 71.4(4) . 3_545
O2 C12 O2 71.4(4) 4_655 2_645
O2 C12 O2 111.2(8) . 2_645
O2 C12 O2 71.4(4) 3_545 2_645
O3A C13 O3A 67.9(5) 4_655 .
O3A C13 O3A 104.4(10) 4_655 3_545
O3A C13 O3A 67.9(5) . 3_545
O3A C13 O3A 67.9(5) 4_655 2_645
O3A C13 O3A 104.4(10) . 2_645
O3A C13 O3A 67.9(5) 3_545 2_645
O3A C13 O3B 92.1(6) 4_655 3_545
O3A C13 O3B 89.9(6) . 3_545
O3A C13 O3B 32.6(5) 3_545 3_545
O3A C13 O3B 36.5(5) 2_645 3_545
O3A C13 O3B 32.6(5) 4_655 4_655
O3A C13 O3B 36.5(5) . 4_655
O3A C13 O3B 92.1(6) 3_545 4_655
O3A C13 O3B 89.9(6) 2_645 4_655
O3B C13 O3B 97.7(10) 3_545 4_655
O3A C13 O3B 36.5(5) 4_655 2_645
O3A C13 O3B 92.1(6) . 2_645
O3A C13 O3B 89.9(6) 3_545 2_645
O3A C13 O3B 32.6(5) 2_645 2_645
O3B C13 O3B 64.4(6) 3_545 2_645
O3B C13 O3B 64.4(6) 4_655 2_645
O3A C13 O3B 89.9(6) 4_655 .
O3A C13 O3B 32.6(5) . .
O3A C13 O3B 36.5(5) 3_545 .
O3A C13 O3B 92.1(6) 2_645 .
O3B C13 O3B 64.4(6) 3_545 .
O3B C13 O3B 64.4(6) 4_655 .
O3B C13 O3B 97.7(10) 2_645 .
C1 O1 H14 111.4(14) . .
C12 O2 O2 54.31(19) . 4_655
C12 O2 O2 54.31(19) . 3_545
O2 O2 O2 90.000(1) 4_655 3_545
C13 O3A O3A 56.0(3) . 4_655
C13 O3A O3A 56.0(3) . 3_545
O3A O3A O3A 90.001(2) 4_655 3_545
C13 O3B O3B 57.8(3) . 4_655
C13 O3B O3B 57.8(3) . 3_545
O3B O3B O3B 90.000(3) 4_655 3_545

loop_
_geom_bond_atom_site_label_1
_geom_bond_atom_site_label_2
_geom_bond_distance
_geom_bond_site_symmetry_2
C1 O1 1.3894(15) .
C1 C6 1.3954(17) .
C1 C2 1.4002(17) .
C2 C3 1.3884(18) .
C2 C7 1.5182(17) 3_545
C3 C4 1.3993(18) .
C3 H1 0.9300 .
C4 C5 1.3950(17) .
C4 C8 1.5325(18) .
C5 C6 1.3963(18) .
C5 H2 0.9300 .
C6 C7 1.5226(17) .
C7 C2 1.5181(17) 4_655
C7 H16 0.997(17) .
C7 H15 0.999(16) .
C8 C10 1.531(2) .
C8 C11 1.536(2) .
C8 C9 1.540(2) .
C9 H22 1.05(2) .
C9 H9 1.03(2) .
C9 H21 1.01(2) .
C10 H20 1.02(2) .
C10 H10 0.97(2) .
C10 H19 1.01(2) .
C11 H18 0.97(2) .
C11 H11 0.98(2) .
C11 H17 1.02(2) .
C12 O2 1.385(7) 4_655
C12 O2 1.385(7) .
C12 O2 1.385(7) 3_545
C12 O2 1.385(7) 2_645
C13 O3A 1.355(7) 4_655
C13 O3A 1.355(7) .
C13 O3A 1.355(7) 3_545
C13 O3A 1.355(7) 2_645
C13 O3B 1.355(7) 3_545
C13 O3B 1.356(7) 4_655
C13 O3B 1.356(7) 2_645
C13 O3B 1.356(7) .
O1 H14 0.92(3) .
O2 O2 1.616(10) 4_655
O2 O2 1.616(10) 3_545
O3A O3A 1.515(12) 4_655
O3A O3A 1.515(12) 3_545
O3B O3B 1.444(13) 4_655
O3B O3B 1.444(13) 3_545

loop_
_geom_torsion_atom_site_label_1
_geom_torsion_atom_site_label_2
_geom_torsion_atom_site_label_3
_geom_torsion_atom_site_label_4
_geom_torsion
_geom_torsion_site_symmetry_1
_geom_torsion_site_symmetry_4
O1 C1 C2 C3 178.21(10) . .
C6 C1 C2 C3 -0.76(18) . .
O1 C1 C2 C7 -4.77(17) . 3_545
C6 C1 C2 C7 176.26(11) . 3_545
C1 C2 C3 C4 0.82(18) . .
C7 C2 C3 C4 -176.25(11) 3_545 .
C2 C3 C4 C5 -0.31(18) . .
C2 C3 C4 C8 -179.20(11) . .
C3 C4 C5 C6 -0.29(18) . .
C8 C4 C5 C6 178.57(11) . .
O1 C1 C6 C5 -178.73(10) . .
C2 C1 C6 C5 0.20(18) . .
O1 C1 C6 C7 3.19(18) . .
C2 C1 C6 C7 -177.87(11) . .
C4 C5 C6 C1 0.34(18) . .
C4 C5 C6 C7 178.46(11) . .
C1 C6 C7 C2 89.77(14) . 4_655
C5 C6 C7 C2 -88.29(14) . 4_655
C5 C4 C8 C10 5.46(19) . .
C3 C4 C8 C10 -175.72(13) . .
C5 C4 C8 C11 126.29(14) . .
C3 C4 C8 C11 -54.88(16) . .
C5 C4 C8 C9 -114.41(14) . .
C3 C4 C8 C9 64.41(15) . .
O2 C12 O2 O2 121.1(5) 3_545 4_655
O2 C12 O2 O2 60.5(2) 2_645 4_655
O2 C12 O2 O2 -121.1(5) 4_655 3_545
O2 C12 O2 O2 -60.5(2) 2_645 3_545
O3A C13 O3A O3A -117.0(6) 3_545 4_655
O3A C13 O3A O3A -58.5(3) 2_645 4_655
O3B C13 O3A O3A -92.3(5) 3_545 4_655
O3B C13 O3A O3A 10.9(14) 4_655 4_655
O3B C13 O3A O3A -28.0(6) 2_645 4_655
O3B C13 O3A O3A -129.1(12) . 4_655
O3A C13 O3A O3A 117.0(6) 4_655 3_545
O3A C13 O3A O3A 58.5(3) 2_645 3_545
O3B C13 O3A O3A 24.7(6) 3_545 3_545
O3B C13 O3A O3A 127.9(10) 4_655 3_545
O3B C13 O3A O3A 89.0(5) 2_645 3_545
O3B C13 O3A O3A -12.1(16) . 3_545
O3A C13 O3B O3B -20.9(6) 4_655 4_655
O3A C13 O3B O3B 25.1(16) . 4_655
O3A C13 O3B O3B -135.9(10) 3_545 4_655
O3A C13 O3B O3B -88.9(5) 2_645 4_655
O3B C13 O3B O3B -113.3(5) 3_545 4_655
O3B C13 O3B O3B -56.7(3) 2_645 4_655
O3A C13 O3B O3B 92.4(5) 4_655 3_545
O3A C13 O3B O3B 138.4(12) . 3_545
O3A C13 O3B O3B -22.6(14) 3_545 3_545
O3A C13 O3B O3B 24.5(6) 2_645 3_545
O3B C13 O3B O3B 113.3(5) 4_655 3_545
O3B C13 O3B O3B 56.7(3) 2_645 3_545
